data_7004788
loop_
_publ_author_name
'Hua, Guoxiong'
'Zhang, Qingzhi'
'Li, Yang'
'Slawin, Alexandra M. Z.'
'Woollins, J. Derek'

_publ_section_title
;
 From phenylalkylcyanamides to heterocyclic
 selenazadiphospholaminediselenides and
 carbamidoyl(phenyl)phosphinodiselenoic acids
;
_journal_issue 41
_journal_name_full 'Dalton Transactions'
_journal_page_first 5563
_journal_page_last 5566
_journal_paper_doi 10.1039/b813406p
_journal_year 2008
_chemical_absolute_configuration unk
_chemical_formula_sum 'C16 H19 N2 P Se2'
_chemical_formula_weight 428.22
_chemical_name_systematic
;
?
;
_space_group_IT_number 29
_symmetry_cell_setting orthorhombic
_symmetry_space_group_name_Hall 'P 2c -2ac'
_symmetry_space_group_name_H-M 'P c a 21'
_atom_sites_solution_hydrogens geom
_atom_sites_solution_primary direct
_atom_sites_solution_secondary difmap
_audit_creation_method SHELXL-97
_cell_angle_alpha 90.00
_cell_angle_beta 90.00
_cell_angle_gamma 90.00
_cell_formula_units_Z 8
_cell_length_a 13.1547(7)
_cell_length_b 7.4543(4)
_cell_length_c 35.8185(19)
_cell_measurement_reflns_used 24754
_cell_measurement_temperature 93(2)
_cell_measurement_theta_max 27.96
_cell_measurement_theta_min 1.05
_cell_volume 3512.3(3)
_computing_cell_refinement 'CrystalClear (Rigaku Corp., 2004)'
_computing_data_collection 'CrystalClear (Rigaku Corp., 2004)'
_computing_data_reduction 'CrystalClear (Rigaku Corp., 2004)'
_computing_molecular_graphics 'Bruker SHELXTL'
_computing_publication_material 'Bruker SHELXTL'
_computing_structure_refinement 'SHELXL-97 (Sheldrick, 1997)'
_computing_structure_solution 'SHELXS-97 (Sheldrick, 1990)'
_diffrn_ambient_temperature 93(2)
_diffrn_measured_fraction_theta_full 0.988
_diffrn_measured_fraction_theta_max 0.988
_diffrn_measurement_device_type CCD
_diffrn_measurement_method '\w scans'
_diffrn_radiation_monochromator confocal
_diffrn_radiation_source 'rotating anode'
_diffrn_radiation_type MoK\a
_diffrn_radiation_wavelength 0.71073
_diffrn_reflns_av_R_equivalents 0.0740
_diffrn_reflns_av_sigmaI/netI 0.0260
_diffrn_reflns_limit_h_max 15
_diffrn_reflns_limit_h_min -14
_diffrn_reflns_limit_k_max 8
_diffrn_reflns_limit_k_min -8
_diffrn_reflns_limit_l_max 42
_diffrn_reflns_limit_l_min -43
_diffrn_reflns_number 30063
_diffrn_reflns_theta_full 25.00
_diffrn_reflns_theta_max 25.35
_diffrn_reflns_theta_min 2.73
_exptl_absorpt_coefficient_mu 4.297
_exptl_absorpt_correction_T_max 1.0000
_exptl_absorpt_correction_T_min 0.6054
_exptl_absorpt_correction_type multi-scan
_exptl_absorpt_process_details 'Jacobson, R. (1998) Private communication'
_exptl_crystal_colour colourless
_exptl_crystal_density_diffrn 1.620
_exptl_crystal_density_method 'not measured'
_exptl_crystal_description platelet
_exptl_crystal_F_000 1696
_exptl_crystal_size_max 0.200
_exptl_crystal_size_mid 0.100
_exptl_crystal_size_min 0.010
_refine_diff_density_max 0.461
_refine_diff_density_min -0.606
_refine_diff_density_rms 0.095
_refine_ls_extinction_method none
_refine_ls_goodness_of_fit_ref 1.210
_refine_ls_hydrogen_treatment mixed
_refine_ls_matrix_type full
_refine_ls_number_parameters 404
_refine_ls_number_reflns 3220
_refine_ls_number_restraints 7
_refine_ls_restrained_S_all 1.209
_refine_ls_R_factor_all 0.0325
_refine_ls_R_factor_gt 0.0322
_refine_ls_shift/su_max 0.032
_refine_ls_shift/su_mean 0.000
_refine_ls_structure_factor_coef Fsqd
_refine_ls_weighting_details 'calc w=1/[\s^2^(Fo^2^)+(0.0135P)^2^+12.0856P] where P=(Fo^2^+2Fc^2^)/3'
_refine_ls_weighting_scheme calc
_refine_ls_wR_factor_gt 0.0741
_refine_ls_wR_factor_ref 0.0742
_reflns_number_gt 3197
_reflns_number_total 3220
_reflns_threshold_expression >2sigma(I)
_cod_data_source_file b813406p.txt
_cod_data_source_block 4
_cod_depositor_comments
;
The following automatic conversions were performed:
'_symmetry_cell_setting' value 'Orthorhombic' changed to 'orthorhombic'
according to '/home/saulius/struct/CIF-dictionaries/cif_core.dic'
dictionary named 'cif_core.dic' version 2.4.1 from 2010-06-29.

Automatic conversion script
Id: cif_fix_enum 1527 2010-12-29 10:47:43Z saulius 
;
_cod_original_sg_symbol_H-M Pca2(1)
_cod_database_code 7004788

loop_
_symmetry_equiv_pos_as_xyz
'x, y, z'
'-x, -y, z+1/2'
'x+1/2, -y, z'
'-x+1/2, y, z+1/2'

loop_
_atom_site_label
_atom_site_type_symbol
_atom_site_fract_x
_atom_site_fract_y
_atom_site_fract_z
_atom_site_U_iso_or_equiv
_atom_site_adp_type
_atom_site_occupancy
_atom_site_symmetry_multiplicity
_atom_site_calc_flag
_atom_site_refinement_flags
_atom_site_disorder_assembly
_atom_site_disorder_group
Se1 Se 0.81310(5) 0.39810(10) 0.79509(2) 0.02163(17) Uani 1 1 d . . .
Se2 Se 0.57477(5) 0.65467(9) 0.81288(2) 0.01792(16) Uani 1 1 d . . .
P1 P 0.65889(14) 0.4610(2) 0.78101(5) 0.0165(4) Uani 1 1 d . . .
C2 C 0.5855(5) 0.2456(9) 0.7864(2) 0.0155(14) Uani 1 1 d . . .
N2 N 0.6390(5) 0.0932(8) 0.7890(2) 0.0265(15) Uani 1 1 d D . .
H2A H 0.7120(12) 0.119(9) 0.790(2) 0.008(17) Uiso 1 1 d D . .
H2B H 0.610(7) -0.017(8) 0.799(3) 0.06(3) Uiso 1 1 d D . .
N3 N 0.4862(5) 0.2518(8) 0.78587(18) 0.0200(13) Uani 1 1 d D . .
H3N H 0.458(6) 0.359(7) 0.798(2) 0.03(2) Uiso 1 1 d D . .
C4 C 0.4187(6) 0.0949(9) 0.7820(2) 0.0215(16) Uani 1 1 d . . .
H4A H 0.3485 0.1292 0.7889 0.026 Uiso 1 1 calc R . .
H4B H 0.4413 -0.0011 0.7992 0.026 Uiso 1 1 calc R . .
C5 C 0.4195(6) 0.0243(10) 0.7420(2) 0.0219(16) Uani 1 1 d . . .
H5A H 0.3785 -0.0870 0.7409 0.026 Uiso 1 1 calc R . .
H5B H 0.4902 -0.0073 0.7351 0.026 Uiso 1 1 calc R . .
C6 C 0.3779(7) 0.1574(11) 0.7131(3) 0.0319(19) Uani 1 1 d . . .
H6A H 0.3045 0.1775 0.7177 0.038 Uiso 1 1 calc R . .
H6B H 0.4133 0.2738 0.7157 0.038 Uiso 1 1 calc R . .
C7 C 0.3929(6) 0.0864(10) 0.6740(2) 0.0259(18) Uani 1 1 d . . .
C8 C 0.3132(7) -0.0014(13) 0.6545(3) 0.036(2) Uani 1 1 d . . .
H8A H 0.2476 -0.0075 0.6656 0.043 Uiso 1 1 calc R . .
C9 C 0.3282(9) -0.0776(13) 0.6203(3) 0.041(2) Uani 1 1 d . . .
H9A H 0.2732 -0.1345 0.6078 0.049 Uiso 1 1 calc R . .
C10 C 0.4251(8) -0.0723(12) 0.6032(3) 0.038(2) Uani 1 1 d . . .
H10A H 0.4363 -0.1281 0.5797 0.045 Uiso 1 1 calc R . .
C11 C 0.5028(8) 0.0156(13) 0.6214(3) 0.036(2) Uani 1 1 d . . .
H11A H 0.5680 0.0225 0.6101 0.043 Uiso 1 1 calc R . .
C12 C 0.4868(7) 0.0947(11) 0.6563(3) 0.032(2) Uani 1 1 d . . .
H12A H 0.5414 0.1556 0.6682 0.039 Uiso 1 1 calc R . .
C13 C 0.6423(5) 0.4969(10) 0.7302(2) 0.0193(15) Uani 1 1 d . . .
C14 C 0.5558(7) 0.5845(11) 0.7172(2) 0.0271(18) Uani 1 1 d . . .
H14A H 0.5051 0.6214 0.7345 0.033 Uiso 1 1 calc R . .
C15 C 0.5424(8) 0.6190(12) 0.6794(3) 0.037(2) Uani 1 1 d . . .
H15A H 0.4827 0.6771 0.6706 0.044 Uiso 1 1 calc R . .
C16 C 0.6189(8) 0.5659(12) 0.6545(3) 0.036(2) Uani 1 1 d . . .
H16A H 0.6123 0.5922 0.6286 0.043 Uiso 1 1 calc R . .
C17 C 0.7030(8) 0.4765(13) 0.6672(3) 0.038(2) Uani 1 1 d . . .
H17A H 0.7532 0.4380 0.6499 0.045 Uiso 1 1 calc R . .
C18 C 0.7163(7) 0.4407(12) 0.7052(2) 0.0278(18) Uani 1 1 d . . .
H18A H 0.7750 0.3789 0.7137 0.033 Uiso 1 1 calc R . .
Se21 Se 0.48650(5) 0.08975(10) 0.39021(2) 0.02171(17) Uani 1 1 d . . .
Se22 Se 0.72650(5) -0.16280(9) 0.37102(2) 0.01883(16) Uani 1 1 d . . .
P21 P 0.64192(13) 0.0269(2) 0.40328(5) 0.0165(4) Uani 1 1 d . . .
C22 C 0.7111(5) 0.2475(9) 0.3989(2) 0.0168(15) Uani 1 1 d . . .
N22 N 0.6581(5) 0.3973(8) 0.3985(2) 0.0235(15) Uani 1 1 d D . .
H22A H 0.593(5) 0.374(16) 0.386(3) 0.08(4) Uiso 1 1 d D . .
H22B H 0.684(6) 0.520(4) 0.400(2) 0.03(2) Uiso 1 1 d D . .
N23 N 0.8115(4) 0.2424(8) 0.39923(19) 0.0195(13) Uani 1 1 d D . .
H23N H 0.845(4) 0.125(4) 0.3984(18) 0.000(15) Uiso 1 1 d D . .
C24 C 0.8787(6) 0.3993(10) 0.4026(2) 0.0210(16) Uani 1 1 d . . .
H24A H 0.8548 0.4943 0.3854 0.025 Uiso 1 1 calc R . .
H24B H 0.9483 0.3648 0.3949 0.025 Uiso 1 1 calc R . .
C25 C 0.8822(7) 0.4739(9) 0.4422(2) 0.0274(18) Uani 1 1 d . . .
H25A H 0.8127 0.5104 0.4496 0.033 Uiso 1 1 calc R . .
H25B H 0.9253 0.5829 0.4423 0.033 Uiso 1 1 calc R . .
C26 C 0.9236(7) 0.3418(11) 0.4715(2) 0.0311(19) Uani 1 1 d . . .
H26A H 0.8866 0.2266 0.4694 0.037 Uiso 1 1 calc R . .
H26B H 0.9964 0.3183 0.4664 0.037 Uiso 1 1 calc R . .
C27 C 0.9122(7) 0.4141(11) 0.5107(2) 0.031(2) Uani 1 1 d . . .
C28 C 0.9910(7) 0.4994(13) 0.5287(3) 0.034(2) Uani 1 1 d . . .
H28A H 1.0562 0.5056 0.5174 0.041 Uiso 1 1 calc R . .
C29 C 0.9747(8) 0.5776(13) 0.5641(3) 0.040(2) Uani 1 1 d . . .
H29A H 1.0297 0.6354 0.5764 0.048 Uiso 1 1 calc R . .
C30 C 0.8824(9) 0.5724(14) 0.5810(3) 0.044(2) Uani 1 1 d . . .
H30A H 0.8723 0.6285 0.6045 0.053 Uiso 1 1 calc R . .
C31 C 0.8025(8) 0.4835(14) 0.5633(3) 0.041(2) Uani 1 1 d . . .
H31A H 0.7379 0.4762 0.5751 0.049 Uiso 1 1 calc R . .
C32 C 0.8173(7) 0.4060(12) 0.5286(3) 0.035(2) Uani 1 1 d . . .
H32A H 0.7624 0.3462 0.5167 0.042 Uiso 1 1 calc R . .
C33 C 0.6606(6) -0.0083(10) 0.4537(2) 0.0198(16) Uani 1 1 d . . .
C34 C 0.7474(7) -0.0955(10) 0.4670(3) 0.0254(17) Uani 1 1 d . . .
H34A H 0.7983 -0.1337 0.4500 0.031 Uiso 1 1 calc R . .
C35 C 0.7598(8) -0.1268(12) 0.5049(3) 0.037(2) Uani 1 1 d . . .
H35A H 0.8184 -0.1888 0.5135 0.044 Uiso 1 1 calc R . .
C36 C 0.6883(8) -0.0692(13) 0.5303(2) 0.038(2) Uani 1 1 d . . .
H36A H 0.6980 -0.0894 0.5562 0.046 Uiso 1 1 calc R . .
C37 C 0.6010(8) 0.0196(13) 0.5175(3) 0.038(2) Uani 1 1 d . . .
H37A H 0.5508 0.0588 0.5347 0.045 Uiso 1 1 calc R . .
C38 C 0.5882(7) 0.0501(12) 0.4794(2) 0.0280(18) Uani 1 1 d . . .
H38A H 0.5294 0.1116 0.4708 0.034 Uiso 1 1 calc R . .

loop_
_atom_site_aniso_label
_atom_site_aniso_U_11
_atom_site_aniso_U_22
_atom_site_aniso_U_33
_atom_site_aniso_U_23
_atom_site_aniso_U_13
_atom_site_aniso_U_12
Se1 0.0155(4) 0.0192(3) 0.0301(4) 0.0005(3) -0.0027(3) -0.0002(3)
Se2 0.0194(3) 0.0129(3) 0.0214(4) -0.0020(3) -0.0013(3) 0.0008(3)
P1 0.0170(9) 0.0121(8) 0.0205(9) -0.0002(7) 0.0000(7) -0.0011(7)
C2 0.015(3) 0.013(3) 0.018(4) 0.000(3) 0.004(3) 0.001(3)
N2 0.018(3) 0.021(3) 0.040(4) 0.003(3) 0.001(3) 0.000(2)
N3 0.022(3) 0.018(3) 0.020(3) -0.001(3) 0.000(2) -0.001(2)
C4 0.022(4) 0.016(3) 0.027(4) 0.003(3) 0.005(3) -0.004(3)
C5 0.023(4) 0.022(4) 0.021(4) -0.007(3) -0.003(3) 0.002(3)
C6 0.038(5) 0.021(4) 0.037(5) -0.005(4) -0.012(4) -0.003(3)
C7 0.030(4) 0.019(4) 0.029(4) 0.004(3) -0.008(3) 0.001(3)
C8 0.041(6) 0.038(5) 0.029(5) 0.000(4) -0.001(4) -0.007(4)
C9 0.050(6) 0.039(5) 0.035(5) -0.004(4) -0.009(4) -0.003(5)
C10 0.065(7) 0.026(4) 0.023(5) 0.001(4) -0.003(4) -0.002(4)
C11 0.039(5) 0.033(5) 0.035(5) 0.007(4) 0.006(4) 0.005(4)
C12 0.033(5) 0.028(5) 0.036(5) 0.007(4) -0.007(4) -0.004(3)
C13 0.019(4) 0.018(3) 0.022(4) 0.000(3) -0.003(3) -0.002(3)
C14 0.028(4) 0.032(4) 0.021(4) 0.002(3) 0.000(3) 0.003(4)
C15 0.045(6) 0.035(5) 0.030(5) 0.004(4) -0.008(4) 0.006(4)
C16 0.056(6) 0.030(4) 0.021(4) 0.003(4) -0.004(4) -0.005(4)
C17 0.041(5) 0.042(5) 0.031(5) -0.003(4) 0.011(4) 0.001(4)
C18 0.032(5) 0.027(4) 0.025(4) -0.004(4) 0.006(4) -0.002(3)
Se21 0.0142(4) 0.0208(4) 0.0301(4) 0.0045(3) -0.0019(3) 0.0008(3)
Se22 0.0210(4) 0.0139(3) 0.0216(4) -0.0015(3) 0.0002(3) 0.0016(3)
P21 0.0143(8) 0.0138(9) 0.0214(9) 0.0015(7) 0.0009(7) 0.0000(7)
C22 0.016(3) 0.017(3) 0.016(4) 0.002(3) 0.002(3) 0.000(3)
N22 0.025(3) 0.008(3) 0.037(4) 0.002(3) 0.000(3) 0.001(2)
N23 0.018(3) 0.013(3) 0.028(4) -0.001(3) 0.005(2) -0.004(2)
C24 0.022(4) 0.019(4) 0.022(4) 0.003(3) -0.001(3) -0.006(3)
C25 0.035(5) 0.011(3) 0.037(5) 0.003(3) 0.002(4) -0.006(3)
C26 0.043(5) 0.024(4) 0.027(4) 0.000(3) 0.000(4) 0.008(4)
C27 0.043(5) 0.024(4) 0.025(4) 0.005(3) -0.008(4) -0.002(4)
C28 0.025(5) 0.037(5) 0.040(5) 0.000(4) -0.012(4) -0.007(4)
C29 0.045(6) 0.031(5) 0.043(6) 0.002(4) -0.014(5) -0.006(4)
C30 0.065(7) 0.042(5) 0.025(5) 0.005(4) 0.000(5) 0.003(5)
C31 0.046(6) 0.045(6) 0.031(5) 0.014(4) 0.008(4) -0.006(5)
C32 0.034(5) 0.027(5) 0.043(6) 0.005(4) -0.003(4) -0.005(4)
C33 0.027(4) 0.013(3) 0.020(4) 0.004(3) 0.003(3) 0.001(3)
C34 0.027(4) 0.017(4) 0.032(5) 0.001(3) -0.002(3) 0.001(3)
C35 0.047(6) 0.033(4) 0.030(5) 0.012(4) -0.009(4) 0.006(4)
C36 0.058(6) 0.037(5) 0.019(4) 0.004(4) -0.003(4) 0.001(5)
C37 0.052(6) 0.038(5) 0.024(5) -0.005(4) 0.010(4) 0.000(5)
C38 0.027(4) 0.032(4) 0.025(4) 0.002(4) 0.004(4) 0.007(4)

loop_
_atom_type_symbol
_atom_type_description
_atom_type_scat_dispersion_real
_atom_type_scat_dispersion_imag
_atom_type_scat_source
C C 0.0033 0.0000 'International Tables Vol C Tables 4.2.6.8 and 6.1.1.4'
H H 0.0000 0.0000 'International Tables Vol C Tables 4.2.6.8 and 6.1.1.4'
N N 0.0061 0.0000 'International Tables Vol C Tables 4.2.6.8 and 6.1.1.4'
P P 0.1023 0.0000 'International Tables Vol C Tables 4.2.6.8 and 6.1.1.4'
Se Se -0.0929 0.0000 'International Tables Vol C Tables 4.2.6.8 and 6.1.1.4'

loop_
_geom_angle_atom_site_label_1
_geom_angle_atom_site_label_2
_geom_angle_atom_site_label_3
_geom_angle
_geom_angle_site_symmetry_1
_geom_angle_site_symmetry_3
_geom_angle_publ_flag
C13 P1 C2 99.4(3) . . ?
C13 P1 Se1 112.0(2) . . ?
C2 P1 Se1 105.9(2) . . ?
C13 P1 Se2 111.4(2) . . ?
C2 P1 Se2 104.7(2) . . ?
Se1 P1 Se2 120.66(9) . . ?
N3 C2 N2 123.8(6) . . ?
N3 C2 P1 118.7(5) . . ?
N2 C2 P1 117.4(5) . . ?
C2 N2 H2A 110(4) . . ?
C2 N2 H2B 122(6) . . ?
H2A N2 H2B 122(7) . . ?
C2 N3 C4 125.1(6) . . ?
C2 N3 H3N 114(5) . . ?
C4 N3 H3N 117(5) . . ?
N3 C4 C5 111.0(6) . . ?
N3 C4 H4A 109.4 . . ?
C5 C4 H4A 109.4 . . ?
N3 C4 H4B 109.4 . . ?
C5 C4 H4B 109.4 . . ?
H4A C4 H4B 108.0 . . ?
C4 C5 C6 114.0(6) . . ?
C4 C5 H5A 108.7 . . ?
C6 C5 H5A 108.7 . . ?
C4 C5 H5B 108.7 . . ?
C6 C5 H5B 108.7 . . ?
H5A C5 H5B 107.6 . . ?
C7 C6 C5 110.6(7) . . ?
C7 C6 H6A 109.5 . . ?
C5 C6 H6A 109.5 . . ?
C7 C6 H6B 109.5 . . ?
C5 C6 H6B 109.5 . . ?
H6A C6 H6B 108.1 . . ?
C12 C7 C8 117.0(8) . . ?
C12 C7 C6 121.6(8) . . ?
C8 C7 C6 121.3(8) . . ?
C9 C8 C7 121.6(9) . . ?
C9 C8 H8A 119.2 . . ?
C7 C8 H8A 119.2 . . ?
C8 C9 C10 120.5(10) . . ?
C8 C9 H9A 119.7 . . ?
C10 C9 H9A 119.7 . . ?
C11 C10 C9 118.5(9) . . ?
C11 C10 H10A 120.8 . . ?
C9 C10 H10A 120.8 . . ?
C10 C11 C12 120.8(10) . . ?
C10 C11 H11A 119.6 . . ?
C12 C11 H11A 119.6 . . ?
C7 C12 C11 121.5(9) . . ?
C7 C12 H12A 119.3 . . ?
C11 C12 H12A 119.3 . . ?
C18 C13 C14 119.8(7) . . ?
C18 C13 P1 120.6(6) . . ?
C14 C13 P1 119.6(6) . . ?
C15 C14 C13 121.1(8) . . ?
C15 C14 H14A 119.4 . . ?
C13 C14 H14A 119.4 . . ?
C14 C15 C16 118.5(9) . . ?
C14 C15 H15A 120.8 . . ?
C16 C15 H15A 120.8 . . ?
C17 C16 C15 120.4(9) . . ?
C17 C16 H16A 119.8 . . ?
C15 C16 H16A 119.8 . . ?
C16 C17 C18 121.2(9) . . ?
C16 C17 H17A 119.4 . . ?
C18 C17 H17A 119.4 . . ?
C13 C18 C17 119.0(8) . . ?
C13 C18 H18A 120.5 . . ?
C17 C18 H18A 120.5 . . ?
C33 P21 C22 98.1(3) . . ?
C33 P21 Se22 111.5(2) . . ?
C22 P21 Se22 106.3(2) . . ?
C33 P21 Se21 111.8(3) . . ?
C22 P21 Se21 104.5(2) . . ?
Se22 P21 Se21 121.44(9) . . ?
N22 C22 N23 123.6(7) . . ?
N22 C22 P21 119.1(5) . . ?
N23 C22 P21 117.1(5) . . ?
C22 N22 H22A 109(7) . . ?
C22 N22 H22B 128(5) . . ?
H22A N22 H22B 120(9) . . ?
C22 N23 C24 125.3(6) . . ?
C22 N23 H23N 119(4) . . ?
C24 N23 H23N 116(4) . . ?
N23 C24 C25 112.7(6) . . ?
N23 C24 H24A 109.1 . . ?
C25 C24 H24A 109.1 . . ?
N23 C24 H24B 109.1 . . ?
C25 C24 H24B 109.1 . . ?
H24A C24 H24B 107.8 . . ?
C24 C25 C26 114.3(6) . . ?
C24 C25 H25A 108.7 . . ?
C26 C25 H25A 108.7 . . ?
C24 C25 H25B 108.7 . . ?
C26 C25 H25B 108.7 . . ?
H25A C25 H25B 107.6 . . ?
C27 C26 C25 111.8(7) . . ?
C27 C26 H26A 109.3 . . ?
C25 C26 H26A 109.3 . . ?
C27 C26 H26B 109.3 . . ?
C25 C26 H26B 109.3 . . ?
H26A C26 H26B 107.9 . . ?
C28 C27 C32 118.4(9) . . ?
C28 C27 C26 121.6(9) . . ?
C32 C27 C26 119.8(8) . . ?
C27 C28 C29 119.8(9) . . ?
C27 C28 H28A 120.1 . . ?
C29 C28 H28A 120.1 . . ?
C30 C29 C28 121.6(9) . . ?
C30 C29 H29A 119.2 . . ?
C28 C29 H29A 119.2 . . ?
C29 C30 C31 119.0(10) . . ?
C29 C30 H30A 120.5 . . ?
C31 C30 H30A 120.5 . . ?
C32 C31 C30 120.0(10) . . ?
C32 C31 H31A 120.0 . . ?
C30 C31 H31A 120.0 . . ?
C31 C32 C27 121.1(9) . . ?
C31 C32 H32A 119.4 . . ?
C27 C32 H32A 119.4 . . ?
C38 C33 C34 118.5(7) . . ?
C38 C33 P21 120.8(6) . . ?
C34 C33 P21 120.6(6) . . ?
C35 C34 C33 120.6(8) . . ?
C35 C34 H34A 119.7 . . ?
C33 C34 H34A 119.7 . . ?
C36 C35 C34 120.9(9) . . ?
C36 C35 H35A 119.6 . . ?
C34 C35 H35A 119.6 . . ?
C35 C36 C37 119.4(8) . . ?
C35 C36 H36A 120.3 . . ?
C37 C36 H36A 120.3 . . ?
C38 C37 C36 119.7(9) . . ?
C38 C37 H37A 120.1 . . ?
C36 C37 H37A 120.1 . . ?
C37 C38 C33 120.9(8) . . ?
C37 C38 H38A 119.6 . . ?
C33 C38 H38A 119.6 . . ?

loop_
_geom_bond_atom_site_label_1
_geom_bond_atom_site_label_2
_geom_bond_distance
_geom_bond_site_symmetry_2
_geom_bond_publ_flag
Se1 P1 2.142(2) . ?
Se2 P1 2.147(2) . ?
P1 C13 1.851(8) . ?
P1 C2 1.884(7) . ?
C2 N3 1.307(9) . ?
C2 N2 1.339(9) . ?
N2 H2A 0.98(2) . ?
N2 H2B 0.98(2) . ?
N3 C4 1.475(9) . ?
N3 H3N 0.98(6) . ?
C4 C5 1.526(10) . ?
C4 H4A 0.9900 . ?
C4 H4B 0.9900 . ?
C5 C6 1.535(11) . ?
C5 H5A 0.9900 . ?
C5 H5B 0.9900 . ?
C6 C7 1.511(12) . ?
C6 H6A 0.9900 . ?
C6 H6B 0.9900 . ?
C7 C12 1.391(12) . ?
C7 C8 1.419(12) . ?
C8 C9 1.367(14) . ?
C8 H8A 0.9500 . ?
C9 C10 1.414(15) . ?
C9 H9A 0.9500 . ?
C10 C11 1.378(14) . ?
C10 H10A 0.9500 . ?
C11 C12 1.398(14) . ?
C11 H11A 0.9500 . ?
C12 H12A 0.9500 . ?
C13 C18 1.389(11) . ?
C13 C14 1.392(11) . ?
C14 C15 1.390(13) . ?
C14 H14A 0.9500 . ?
C15 C16 1.402(14) . ?
C15 H15A 0.9500 . ?
C16 C17 1.370(14) . ?
C16 H16A 0.9500 . ?
C17 C18 1.397(13) . ?
C17 H17A 0.9500 . ?
C18 H18A 0.9500 . ?
Se21 P21 2.1492(19) . ?
Se22 P21 2.138(2) . ?
P21 C33 1.842(8) . ?
P21 C22 1.886(7) . ?
C22 N22 1.316(9) . ?
C22 N23 1.321(9) . ?
N22 H22A 0.98(5) . ?
N22 H22B 0.98(5) . ?
N23 C24 1.471(9) . ?
N23 H23N 0.98(5) . ?
C24 C25 1.523(11) . ?
C24 H24A 0.9900 . ?
C24 H24B 0.9900 . ?
C25 C26 1.539(11) . ?
C25 H25A 0.9900 . ?
C25 H25B 0.9900 . ?
C26 C27 1.513(12) . ?
C26 H26A 0.9900 . ?
C26 H26B 0.9900 . ?
C27 C28 1.377(12) . ?
C27 C32 1.404(13) . ?
C28 C29 1.410(15) . ?
C28 H28A 0.9500 . ?
C29 C30 1.358(15) . ?
C29 H29A 0.9500 . ?
C30 C31 1.395(15) . ?
C30 H30A 0.9500 . ?
C31 C32 1.383(15) . ?
C31 H31A 0.9500 . ?
C32 H32A 0.9500 . ?
C33 C38 1.394(11) . ?
C33 C34 1.398(11) . ?
C34 C35 1.387(13) . ?
C34 H34A 0.9500 . ?
C35 C36 1.376(14) . ?
C35 H35A 0.9500 . ?
C36 C37 1.402(14) . ?
C36 H36A 0.9500 . ?
C37 C38 1.394(13) . ?
C37 H37A 0.9500 . ?
C38 H38A 0.9500 . ?

loop_
_geom_hbond_atom_site_label_D
_geom_hbond_atom_site_label_H
_geom_hbond_atom_site_label_A
_geom_hbond_distance_DH
_geom_hbond_distance_HA
_geom_hbond_distance_DA
_geom_hbond_angle_DHA
_geom_hbond_site_symmetry_A
N2 H2A Se1 0.98(6) 2.48(5) 3.234(6) 134(5) .
N2 H2B Se2 0.98(5) 2.54(3) 3.483(6) 162(8) 1_545
N3 H3N Se2 0.98(5) 2.74(8) 3.363(6) 122(6) .
N3 H3N Se1 0.98(5) 2.63(5) 3.479(6) 145(7) 3_465
N22 H22A Se21 0.98(5) 2.54(10) 3.231(6) 127(9) .
N22 H22B Se22 0.98(5) 2.65(4) 3.540(6) 152(7) 1_565
N23 H23N Se22 0.98(5) 2.83(6) 3.375(6) 116(4) .
N23 H23N Se21 0.98(5) 2.47(3) 3.396(6) 157(5) 3

loop_
_geom_torsion_atom_site_label_1
_geom_torsion_atom_site_label_2
_geom_torsion_atom_site_label_3
_geom_torsion_atom_site_label_4
_geom_torsion
_geom_torsion_site_symmetry_1
_geom_torsion_site_symmetry_2
_geom_torsion_site_symmetry_3
_geom_torsion_site_symmetry_4
_geom_torsion_publ_flag
C13 P1 C2 N3 -75.6(6) . . . . ?
Se1 P1 C2 N3 168.2(5) . . . . ?
Se2 P1 C2 N3 39.6(6) . . . . ?
C13 P1 C2 N2 101.7(6) . . . . ?
Se1 P1 C2 N2 -14.6(6) . . . . ?
Se2 P1 C2 N2 -143.2(6) . . . . ?
N2 C2 N3 C4 -10.3(12) . . . . ?
P1 C2 N3 C4 166.8(6) . . . . ?
C2 N3 C4 C5 -73.9(9) . . . . ?
N3 C4 C5 C6 -63.6(9) . . . . ?
C4 C5 C6 C7 173.2(7) . . . . ?
C5 C6 C7 C12 -78.1(10) . . . . ?
C5 C6 C7 C8 98.1(9) . . . . ?
C12 C7 C8 C9 1.2(13) . . . . ?
C6 C7 C8 C9 -175.1(8) . . . . ?
C7 C8 C9 C10 0.6(15) . . . . ?
C8 C9 C10 C11 -1.8(14) . . . . ?
C9 C10 C11 C12 1.2(14) . . . . ?
C8 C7 C12 C11 -1.8(13) . . . . ?
C6 C7 C12 C11 174.5(8) . . . . ?
C10 C11 C12 C7 0.6(14) . . . . ?
C2 P1 C13 C18 -95.7(7) . . . . ?
Se1 P1 C13 C18 15.8(7) . . . . ?
Se2 P1 C13 C18 154.3(6) . . . . ?
C2 P1 C13 C14 85.6(7) . . . . ?
Se1 P1 C13 C14 -162.8(6) . . . . ?
Se2 P1 C13 C14 -24.4(7) . . . . ?
C18 C13 C14 C15 -0.7(13) . . . . ?
P1 C13 C14 C15 177.9(7) . . . . ?
C13 C14 C15 C16 -1.0(14) . . . . ?
C14 C15 C16 C17 2.3(14) . . . . ?
C15 C16 C17 C18 -2.0(14) . . . . ?
C14 C13 C18 C17 1.1(13) . . . . ?
P1 C13 C18 C17 -177.5(7) . . . . ?
C16 C17 C18 C13 0.2(14) . . . . ?
C33 P21 C22 N22 -99.0(7) . . . . ?
Se22 P21 C22 N22 145.7(6) . . . . ?
Se21 P21 C22 N22 16.1(7) . . . . ?
C33 P21 C22 N23 76.3(6) . . . . ?
Se22 P21 C22 N23 -39.0(6) . . . . ?
Se21 P21 C22 N23 -168.6(5) . . . . ?
N22 C22 N23 C24 6.0(12) . . . . ?
P21 C22 N23 C24 -169.0(6) . . . . ?
C22 N23 C24 C25 74.9(10) . . . . ?
N23 C24 C25 C26 61.7(9) . . . . ?
C24 C25 C26 C27 -172.3(7) . . . . ?
C25 C26 C27 C28 -96.9(10) . . . . ?
C25 C26 C27 C32 78.5(10) . . . . ?
C32 C27 C28 C29 -0.7(13) . . . . ?
C26 C27 C28 C29 174.8(8) . . . . ?
C27 C28 C29 C30 -0.5(15) . . . . ?
C28 C29 C30 C31 1.6(15) . . . . ?
C29 C30 C31 C32 -1.5(15) . . . . ?
C30 C31 C32 C27 0.3(14) . . . . ?
C28 C27 C32 C31 0.8(13) . . . . ?
C26 C27 C32 C31 -174.8(8) . . . . ?
C22 P21 C33 C38 92.6(7) . . . . ?
Se22 P21 C33 C38 -156.2(6) . . . . ?
Se21 P21 C33 C38 -16.6(7) . . . . ?
C22 P21 C33 C34 -87.9(6) . . . . ?
Se22 P21 C33 C34 23.3(7) . . . . ?
Se21 P21 C33 C34 162.9(6) . . . . ?
C38 C33 C34 C35 1.5(12) . . . . ?
P21 C33 C34 C35 -178.0(7) . . . . ?
C33 C34 C35 C36 -1.5(14) . . . . ?
C34 C35 C36 C37 1.1(15) . . . . ?
C35 C36 C37 C38 -0.7(15) . . . . ?
C36 C37 C38 C33 0.7(15) . . . . ?
C34 C33 C38 C37 -1.2(13) . . . . ?
P21 C33 C38 C37 178.4(7) . . . . ?
